data_8106440
loop_
_publ_author_name
'Cao, Xin'
'Sun, Jianhua'
'Li, Weihua'
'Lu, Hui'

_publ_section_title
;
 Crystal structure of dinuclear
 dichloridobis(dimethylformamide-kO)bis[\m2-3-(2-oxyphenyl)-5-(pyrazin-2-yl)-1,2,4-triazol-1ido-\k4-O,N:N&#x2032;,N&#x2032;&#x2032;(2
 &#x2212; )]diiron(III) &#x2212; dimethylformamide (1/1),
 C36H42Cl2Fe2N14O6
;
_journal_issue 1
_journal_name_full 'Zeitschrift f\"ur Kristallographie - New Crystal Structures'
_journal_page_first 85
_journal_page_last 86
_journal_paper_doi 10.1515/ncrs-2016-0161
_journal_volume 232
_journal_year 2017
_chemical_formula_moiety 'C30 H28 Cl2 Fe2 N12 O4, 2(C3 H7 N O)'
_chemical_formula_sum 'C36 H42 Cl2 Fe2 N14 O6'
_chemical_formula_weight 949.44
_space_group_IT_number 14
_space_group_name_Hall '-P 2ybc'
_space_group_name_H-M_alt 'P 1 21/c 1'
_symmetry_cell_setting monoclinic
_symmetry_space_group_name_Hall '-P 2ybc'
_symmetry_space_group_name_H-M 'P 1 21/c 1'
_atom_sites_solution_hydrogens geom
_atom_sites_solution_primary direct
_atom_sites_solution_secondary difmap
_cell_angle_alpha 90.00
_cell_angle_beta 100.88(4)
_cell_angle_gamma 90.00
_cell_formula_units_Z 2
_cell_length_a 10.44(4)
_cell_length_b 9.13(3)
_cell_length_c 22.46(7)
_cell_measurement_reflns_used 1499
_cell_measurement_temperature 296(2)
_cell_measurement_theta_max 23.14
_cell_measurement_theta_min 2.41
_cell_volume 2102(12)
_computing_cell_refinement 'SAINT (Bruker, 2002)'
_computing_data_collection 'SMART (Bruker, 2002)'
_computing_data_reduction SAINT
_computing_molecular_graphics 'XP (Bruker, 2002)'
_computing_publication_material 'SHELXL-97 (Bruker, 2002)'
_computing_structure_refinement 'SHELXL-97 (Sheldrick, 1997)'
_computing_structure_solution 'SHELXS-97 (Sheldrick, 1997)'
_diffrn_ambient_temperature 296(2)
_diffrn_measured_fraction_theta_full 0.994
_diffrn_measured_fraction_theta_max 0.994
_diffrn_measurement_device_type 'Bruker area-detector diffractometer'
_diffrn_measurement_method '\f and \w scans'
_diffrn_radiation_monochromator graphite
_diffrn_radiation_source 'fine-focus sealed tube'
_diffrn_radiation_type MoK\a
_diffrn_radiation_wavelength 0.71073
_diffrn_reflns_av_R_equivalents 0.0475
_diffrn_reflns_av_sigmaI/netI 0.0757
_diffrn_reflns_limit_h_max 11
_diffrn_reflns_limit_h_min -12
_diffrn_reflns_limit_k_max 10
_diffrn_reflns_limit_k_min -10
_diffrn_reflns_limit_l_max 26
_diffrn_reflns_limit_l_min -13
_diffrn_reflns_number 8256
_diffrn_reflns_theta_full 25.20
_diffrn_reflns_theta_max 25.20
_diffrn_reflns_theta_min 1.85
_exptl_absorpt_coefficient_mu 0.880
_exptl_absorpt_correction_T_max 0.876
_exptl_absorpt_correction_T_min 0.836
_exptl_absorpt_correction_type multi-scan
_exptl_absorpt_process_details 'SADABS (Bruker, 2002)'
_exptl_crystal_colour brown
_exptl_crystal_density_diffrn 1.501
_exptl_crystal_density_method 'not measured'
_exptl_crystal_description block
_exptl_crystal_F_000 980
_exptl_crystal_size_max 0.21
_exptl_crystal_size_mid 0.17
_exptl_crystal_size_min 0.15
_refine_diff_density_max 0.337
_refine_diff_density_min -0.584
_refine_diff_density_rms 0.082
_refine_ls_extinction_method none
_refine_ls_goodness_of_fit_ref 1.057
_refine_ls_hydrogen_treatment constr
_refine_ls_matrix_type full
_refine_ls_number_parameters 275
_refine_ls_number_reflns 3765
_refine_ls_number_restraints 0
_refine_ls_restrained_S_all 1.057
_refine_ls_R_factor_all 0.0938
_refine_ls_R_factor_gt 0.0599
_refine_ls_shift/su_max 0.001
_refine_ls_shift/su_mean 0.000
_refine_ls_structure_factor_coef Fsqd
_refine_ls_weighting_details 'calc w=1/[\s^2^(Fo^2^)+(0.0648P)^2^+0.1114P] where P=(Fo^2^+2Fc^2^)/3'
_refine_ls_weighting_scheme calc
_refine_ls_wR_factor_gt 0.1363
_refine_ls_wR_factor_ref 0.1563
_reflns_number_gt 2586
_reflns_number_total 3765
_reflns_threshold_expression >2sigma(I)
_cod_data_source_file suppl_ncrs-2016-0161_suppl.cif
_cod_data_source_block 1
_cod_original_cell_volume 2101(12)
_cod_original_sg_symbol_Hall '-P 2ybc  '
_cod_original_sg_symbol_H-M 'P2(1)/c  '
_cod_database_code 8106440
_publcif_info_exptl_table_max_cols 4
_publcif_info_exptl_table_use_headnotes n

loop_
_symmetry_equiv_pos_as_xyz
'x, y, z'
'-x, y+1/2, -z+1/2'
'-x, -y, -z'
'x, -y-1/2, z-1/2'

loop_
_atom_site_label
_atom_site_type_symbol
_atom_site_fract_x
_atom_site_fract_y
_atom_site_fract_z
_atom_site_U_iso_or_equiv
_atom_site_adp_type
_atom_site_occupancy
_atom_site_symmetry_multiplicity
_atom_site_calc_flag
_atom_site_refinement_flags
_atom_site_disorder_assembly
_atom_site_disorder_group
C1 C 0.1963(4) 0.7271(5) 0.36794(18) 0.0360(10) Uani 1 1 d . . .
C2 C 0.2492(4) 0.7777(5) 0.31858(18) 0.0396(11) Uani 1 1 d . . .
H2 H 0.2533 0.7145 0.2865 0.048 Uiso 1 1 calc R . .
C3 C 0.2956(5) 0.9200(6) 0.3167(2) 0.0496(13) Uani 1 1 d . . .
H3 H 0.3295 0.9508 0.2834 0.059 Uiso 1 1 calc R . .
C4 C 0.2918(5) 1.0174(5) 0.3644(2) 0.0483(13) Uani 1 1 d . . .
H4 H 0.3225 1.1128 0.3631 0.058 Uiso 1 1 calc R . .
C5 C 0.2416(5) 0.9689(5) 0.4131(2) 0.0404(11) Uani 1 1 d . . .
H5 H 0.2399 1.0326 0.4453 0.049 Uiso 1 1 calc R . .
C6 C 0.1925(4) 0.8255(5) 0.41607(18) 0.0345(10) Uani 1 1 d . . .
C7 C 0.1399(4) 0.7833(5) 0.47039(18) 0.0352(10) Uani 1 1 d . . .
C8 C 0.0802(4) 0.7891(5) 0.55417(18) 0.0346(10) Uani 1 1 d . . .
C9 C 0.0510(4) 0.8266(5) 0.61386(17) 0.0350(10) Uani 1 1 d . . .
C10 C -0.0393(5) 0.7440(5) 0.69327(18) 0.0437(12) Uani 1 1 d . . .
H10 H -0.0811 0.6721 0.7119 0.052 Uiso 1 1 calc R . .
C11 C -0.0063(5) 0.8777(5) 0.72266(19) 0.0466(12) Uani 1 1 d . . .
H11 H -0.0272 0.8921 0.7607 0.056 Uiso 1 1 calc R . .
C12 C 0.0836(5) 0.9603(5) 0.6440(2) 0.0445(12) Uani 1 1 d . . .
H12 H 0.1263 1.0321 0.6257 0.053 Uiso 1 1 calc R . .
C13 C 0.2534(5) 0.3066(5) 0.5030(2) 0.0473(12) Uani 1 1 d . . .
H13 H 0.1865 0.2908 0.5243 0.057 Uiso 1 1 calc R . .
C14 C 0.4817(6) 0.2701(9) 0.4950(3) 0.091(2) Uani 1 1 d . . .
H14A H 0.5086 0.1756 0.4832 0.136 Uiso 1 1 calc R . .
H14B H 0.5528 0.3158 0.5219 0.136 Uiso 1 1 calc R . .
H14C H 0.4562 0.3301 0.4597 0.136 Uiso 1 1 calc R . .
C15 C 0.3920(6) 0.1645(7) 0.5812(2) 0.0773(19) Uani 1 1 d . . .
H15A H 0.3286 0.1910 0.6052 0.116 Uiso 1 1 calc R . .
H15B H 0.4780 0.1821 0.6040 0.116 Uiso 1 1 calc R . .
H15C H 0.3827 0.0626 0.5707 0.116 Uiso 1 1 calc R . .
C16 C 0.5928(6) 0.2491(8) 0.3337(3) 0.0768(19) Uani 1 1 d . . .
H16 H 0.6533 0.2777 0.3676 0.092 Uiso 1 1 calc R . .
C17 C 0.3946(7) 0.3078(8) 0.2609(3) 0.100(2) Uani 1 1 d . . .
H17A H 0.4050 0.2088 0.2482 0.150 Uiso 1 1 calc R . .
H17B H 0.4055 0.3739 0.2290 0.150 Uiso 1 1 calc R . .
H17C H 0.3090 0.3199 0.2700 0.150 Uiso 1 1 calc R . .
C18 C 0.4792(9) 0.4760(8) 0.3456(4) 0.110(3) Uani 1 1 d . . .
H18A H 0.5517 0.4869 0.3787 0.165 Uiso 1 1 calc R . .
H18B H 0.3995 0.4757 0.3610 0.165 Uiso 1 1 calc R . .
H18C H 0.4783 0.5561 0.3178 0.165 Uiso 1 1 calc R . .
Cl1 Cl -0.15312(13) 0.57711(15) 0.36218(5) 0.0534(4) Uani 1 1 d . . .
Fe1 Fe 0.04924(6) 0.48491(7) 0.41301(3) 0.0348(2) Uani 1 1 d . . .
N1 N 0.0836(3) 0.6507(4) 0.47673(14) 0.0361(9) Uani 1 1 d . . .
N2 N 0.0445(4) 0.6548(4) 0.53164(14) 0.0358(9) Uani 1 1 d . . .
N3 N 0.1399(4) 0.8741(4) 0.51851(15) 0.0394(9) Uani 1 1 d . . .
N4 N -0.0112(4) 0.7194(4) 0.63910(14) 0.0367(9) Uani 1 1 d . . .
N5 N 0.0541(4) 0.9859(4) 0.69861(17) 0.0468(11) Uani 1 1 d . . .
N6 N 0.3716(4) 0.2528(5) 0.52581(18) 0.0525(11) Uani 1 1 d . . .
N7 N 0.4915(5) 0.3391(6) 0.3145(2) 0.0693(13) Uani 1 1 d . . .
O1 O 0.1519(3) 0.5880(3) 0.36724(12) 0.0419(8) Uani 1 1 d . . .
O2 O 0.2282(3) 0.3770(4) 0.45436(13) 0.0479(8) Uani 1 1 d . . .
O3 O 0.6111(6) 0.1325(6) 0.3099(3) 0.123(2) Uani 1 1 d . . .

loop_
_atom_site_aniso_label
_atom_site_aniso_U_11
_atom_site_aniso_U_22
_atom_site_aniso_U_33
_atom_site_aniso_U_23
_atom_site_aniso_U_13
_atom_site_aniso_U_12
C1 0.037(3) 0.038(3) 0.034(2) 0.0005(18) 0.0103(19) -0.001(2)
C2 0.042(3) 0.047(3) 0.033(2) 0.0028(19) 0.014(2) 0.002(2)
C3 0.049(3) 0.061(4) 0.044(3) 0.012(2) 0.020(2) -0.003(3)
C4 0.057(3) 0.041(3) 0.049(3) 0.009(2) 0.014(2) -0.005(2)
C5 0.047(3) 0.037(3) 0.039(3) 0.0008(19) 0.013(2) -0.006(2)
C6 0.037(3) 0.038(3) 0.031(2) -0.0016(18) 0.0113(19) 0.002(2)
C7 0.040(3) 0.033(3) 0.032(2) 0.0016(18) 0.0083(19) 0.002(2)
C8 0.036(3) 0.033(3) 0.036(2) -0.0075(18) 0.0083(19) -0.003(2)
C9 0.042(3) 0.035(3) 0.029(2) -0.0025(18) 0.0093(19) 0.003(2)
C10 0.052(3) 0.052(3) 0.030(2) 0.001(2) 0.014(2) 0.005(2)
C11 0.062(3) 0.051(3) 0.028(2) -0.005(2) 0.012(2) 0.004(3)
C12 0.050(3) 0.044(3) 0.043(3) -0.008(2) 0.019(2) -0.005(2)
C13 0.045(3) 0.054(3) 0.044(3) -0.009(2) 0.010(2) 0.006(3)
C14 0.060(4) 0.130(7) 0.084(5) 0.017(4) 0.020(4) 0.018(4)
C15 0.080(5) 0.086(5) 0.060(4) 0.015(3) -0.002(3) 0.019(4)
C16 0.060(4) 0.088(5) 0.086(5) 0.001(4) 0.024(4) 0.008(4)
C17 0.097(6) 0.108(6) 0.090(5) 0.030(4) 0.004(4) -0.013(5)
C18 0.140(8) 0.071(5) 0.133(7) -0.004(4) 0.061(6) 0.026(5)
Cl1 0.0510(8) 0.0655(9) 0.0424(7) 0.0021(6) 0.0054(6) 0.0144(7)
Fe1 0.0440(4) 0.0351(4) 0.0270(4) -0.0012(2) 0.0115(3) -0.0002(3)
N1 0.044(2) 0.040(2) 0.0248(18) 0.0016(15) 0.0093(16) -0.0026(18)
N2 0.047(2) 0.037(2) 0.0258(18) -0.0040(15) 0.0123(16) 0.0019(18)
N3 0.049(2) 0.037(2) 0.035(2) -0.0074(16) 0.0144(17) -0.0028(18)
N4 0.045(2) 0.041(2) 0.0253(18) -0.0007(15) 0.0094(16) 0.0062(18)
N5 0.053(3) 0.050(3) 0.040(2) -0.0164(18) 0.0142(19) -0.004(2)
N6 0.046(3) 0.057(3) 0.052(2) -0.003(2) 0.003(2) 0.008(2)
N7 0.059(3) 0.071(4) 0.080(3) 0.007(3) 0.020(3) 0.006(3)
O1 0.054(2) 0.0399(19) 0.0359(17) -0.0022(13) 0.0194(15) -0.0026(16)
O2 0.049(2) 0.055(2) 0.0391(18) 0.0045(15) 0.0065(15) 0.0089(17)
O3 0.134(5) 0.095(4) 0.147(5) -0.020(4) 0.042(4) 0.032(4)

loop_
_atom_type_symbol
_atom_type_description
_atom_type_scat_dispersion_real
_atom_type_scat_dispersion_imag
_atom_type_scat_source
C C 0.0033 0.0016 'International Tables Vol C Tables 4.2.6.8 and 6.1.1.4'
H H 0.0000 0.0000 'International Tables Vol C Tables 4.2.6.8 and 6.1.1.4'
N N 0.0061 0.0033 'International Tables Vol C Tables 4.2.6.8 and 6.1.1.4'
O O 0.0106 0.0060 'International Tables Vol C Tables 4.2.6.8 and 6.1.1.4'
Cl Cl 0.1484 0.1585 'International Tables Vol C Tables 4.2.6.8 and 6.1.1.4'
Fe Fe 0.3463 0.8444 'International Tables Vol C Tables 4.2.6.8 and 6.1.1.4'

loop_
_geom_angle_atom_site_label_1
_geom_angle_atom_site_label_2
_geom_angle_atom_site_label_3
_geom_angle
_geom_angle_site_symmetry_1
_geom_angle_site_symmetry_3
O1 C1 C2 119.0(4) . .
O1 C1 C6 123.2(4) . .
C2 C1 C6 117.8(5) . .
C3 C2 C1 121.4(4) . .
C3 C2 H2 119.3 . .
C1 C2 H2 119.3 . .
C2 C3 C4 120.7(4) . .
C2 C3 H3 119.6 . .
C4 C3 H3 119.6 . .
C5 C4 C3 118.4(5) . .
C5 C4 H4 120.8 . .
C3 C4 H4 120.8 . .
C4 C5 C6 122.2(4) . .
C4 C5 H5 118.9 . .
C6 C5 H5 118.9 . .
C1 C6 C5 119.4(4) . .
C1 C6 C7 122.3(4) . .
C5 C6 C7 118.3(4) . .
N3 C7 N1 113.1(4) . .
N3 C7 C6 123.5(4) . .
N1 C7 C6 123.4(4) . .
N3 C8 N2 115.1(4) . .
N3 C8 C9 127.3(4) . .
N2 C8 C9 117.6(4) . .
N4 C9 C12 121.1(4) . .
N4 C9 C8 114.3(4) . .
C12 C9 C8 124.6(4) . .
N4 C10 C11 120.3(5) . .
N4 C10 H10 119.9 . .
C11 C10 H10 119.9 . .
N5 C11 C10 123.1(5) . .
N5 C11 H11 118.5 . .
C10 C11 H11 118.5 . .
N5 C12 C9 121.0(4) . .
N5 C12 H12 119.5 . .
C9 C12 H12 119.5 . .
O2 C13 N6 123.3(5) . .
O2 C13 H13 118.3 . .
N6 C13 H13 118.3 . .
N6 C14 H14A 109.5 . .
N6 C14 H14B 109.5 . .
H14A C14 H14B 109.5 . .
N6 C14 H14C 109.5 . .
H14A C14 H14C 109.5 . .
H14B C14 H14C 109.5 . .
N6 C15 H15A 109.5 . .
N6 C15 H15B 109.5 . .
H15A C15 H15B 109.5 . .
N6 C15 H15C 109.5 . .
H15A C15 H15C 109.5 . .
H15B C15 H15C 109.5 . .
O3 C16 N7 124.7(7) . .
O3 C16 H16 117.7 . .
N7 C16 H16 117.7 . .
N7 C17 H17A 109.5 . .
N7 C17 H17B 109.5 . .
H17A C17 H17B 109.5 . .
N7 C17 H17C 109.5 . .
H17A C17 H17C 109.5 . .
H17B C17 H17C 109.5 . .
N7 C18 H18A 109.5 . .
N7 C18 H18B 109.5 . .
H18A C18 H18B 109.5 . .
N7 C18 H18C 109.5 . .
H18A C18 H18C 109.5 . .
H18B C18 H18C 109.5 . .
O1 Fe1 N1 88.3(2) . .
O1 Fe1 N2 171.58(14) . 3_566
N1 Fe1 N2 94.2(3) . 3_566
O1 Fe1 O2 85.8(3) . .
N1 Fe1 O2 90.8(2) . .
N2 Fe1 O2 86.1(3) 3_566 .
O1 Fe1 N4 101.5(2) . 3_566
N1 Fe1 N4 168.58(13) . 3_566
N2 Fe1 N4 75.4(3) 3_566 3_566
O2 Fe1 N4 84.1(2) . 3_566
O1 Fe1 Cl1 96.2(2) . .
N1 Fe1 Cl1 95.53(18) . .
N2 Fe1 Cl1 91.6(2) 3_566 .
O2 Fe1 Cl1 173.43(10) . .
N4 Fe1 Cl1 89.41(18) 3_566 .
C7 N1 N2 106.1(3) . .
C7 N1 Fe1 126.8(3) . .
N2 N1 Fe1 126.9(3) . .
C8 N2 N1 104.7(4) . .
C8 N2 Fe1 116.5(3) . 3_566
N1 N2 Fe1 138.8(3) . 3_566
C8 N3 C7 101.0(4) . .
C10 N4 C9 117.9(4) . .
C10 N4 Fe1 125.8(3) . 3_566
C9 N4 Fe1 116.2(3) . 3_566
C11 N5 C12 116.6(4) . .
C13 N6 C14 122.2(5) . .
C13 N6 C15 120.2(5) . .
C14 N6 C15 117.5(5) . .
C16 N7 C17 122.1(6) . .
C16 N7 C18 120.5(6) . .
C17 N7 C18 117.4(6) . .
C1 O1 Fe1 134.2(3) . .
C13 O2 Fe1 129.2(3) . .

loop_
_geom_bond_atom_site_label_1
_geom_bond_atom_site_label_2
_geom_bond_distance
_geom_bond_site_symmetry_2
C1 O1 1.350(7) .
C1 C2 1.406(7) .
C1 C6 1.412(7) .
C2 C3 1.390(8) .
C2 H2 0.9300 .
C3 C4 1.397(7) .
C3 H3 0.9300 .
C4 C5 1.374(7) .
C4 H4 0.9300 .
C5 C6 1.411(7) .
C5 H5 0.9300 .
C6 C7 1.480(7) .
C7 N3 1.361(6) .
C7 N1 1.365(6) .
C8 N3 1.349(6) .
C8 N2 1.351(6) .
C8 C9 1.470(7) .
C9 N4 1.356(6) .
C9 C12 1.404(7) .
C10 N4 1.323(6) .
C10 C11 1.399(7) .
C10 H10 0.9300 .
C11 N5 1.339(7) .
C11 H11 0.9300 .
C12 N5 1.341(7) .
C12 H12 0.9300 .
C13 O2 1.252(6) .
C13 N6 1.337(7) .
C13 H13 0.9300 .
C14 N6 1.457(8) .
C14 H14A 0.9600 .
C14 H14B 0.9600 .
C14 H14C 0.9600 .
C15 N6 1.463(7) .
C15 H15A 0.9600 .
C15 H15B 0.9600 .
C15 H15C 0.9600 .
C16 O3 1.223(8) .
C16 N7 1.344(8) .
C16 H16 0.9300 .
C17 N7 1.446(8) .
C17 H17A 0.9600 .
C17 H17B 0.9600 .
C17 H17C 0.9600 .
C18 N7 1.450(9) .
C18 H18A 0.9600 .
C18 H18B 0.9600 .
C18 H18C 0.9600 .
Cl1 Fe1 2.359(6) .
Fe1 O1 1.873(5) .
Fe1 N1 2.067(6) .
Fe1 N2 2.142(5) 3_566
Fe1 O2 2.160(6) .
Fe1 N4 2.197(7) 3_566
N1 N2 1.370(6) .
N2 Fe1 2.142(5) 3_566
N4 Fe1 2.197(7) 3_566

loop_
_publcif_info_tables.block_id
_publcif_info_tables.reference_item
{40d66eea-9fb6-43c2-b9fb-6ee17e954ca4} '_publcif_info_datablock.publ_exptl'

loop_
_publcif_info_cif.paper_type
EE

loop_
_publcif_info_datablock.id
_publcif_info_datablock.publ_exptl
_publcif_info_datablock.publ_geom
_publcif_info_datablock.structure
{40d66eea-9fb6-43c2-b9fb-6ee17e954ca4} ? ? ?
{198f658e-308b-4e63-a214-180734835c06} y y y

loop_
_publcif_info_exptl_table_extra_item
sin_theta_over_lambda_max
